data_7000791
loop_
_publ_author_name
'Huang, Wei'
'Wu, Dayu'
'Guo, Dong'
'Zhu, Xiang'
'He, Cheng'
'Meng, Qingjin'
'Duan, Chunying'

_publ_section_title
;
 Efficient near-infrared emission of a Ytterbium(iii) compound with a
 green light rhodamine donor
;
_journal_issue 12
_journal_name_full 'Dalton Transactions'
_journal_page_first 2081
_journal_page_last 2084
_journal_paper_doi 10.1039/b820131e
_journal_year 2009
_chemical_formula_moiety Yb(C36H33N5O3)2NO3.(CH3OH)3.H2O
_chemical_formula_sum 'C75 H80 N11 O13 Yb'
_chemical_formula_weight 1516.54
_chemical_name_systematic
;
?
;
_space_group_IT_number 14
_symmetry_cell_setting monoclinic
_symmetry_space_group_name_Hall '-P 2ybc'
_symmetry_space_group_name_H-M 'P 1 21/c 1'
_atom_sites_solution_hydrogens geom
_atom_sites_solution_primary direct
_atom_sites_solution_secondary difmap
_audit_creation_method SHELXL-97
_cell_angle_alpha 90.00
_cell_angle_beta 96.300(5)
_cell_angle_gamma 90.00
_cell_formula_units_Z 4
_cell_length_a 24.1677(19)
_cell_length_b 20.3403(17)
_cell_length_c 15.2038(13)
_cell_measurement_reflns_used 7426
_cell_measurement_temperature 293(2)
_cell_measurement_theta_max 24.87
_cell_measurement_theta_min 2.45
_cell_volume 7428.7(11)
_computing_cell_refinement 'Bruker SMART'
_computing_data_collection 'Bruker SMART'
_computing_data_reduction 'Bruker SAINT'
_computing_molecular_graphics 'Bruker SHELXTL'
_computing_publication_material 'Bruker SHELXTL'
_computing_structure_refinement 'Bruker SHELXTL'
_computing_structure_solution 'Bruker SHELXTL'
_diffrn_ambient_temperature 293(2)
_diffrn_measured_fraction_theta_full 0.998
_diffrn_measured_fraction_theta_max 0.998
_diffrn_measurement_device_type 'CCD area detector'
_diffrn_measurement_method 'phi and omega scans'
_diffrn_radiation_monochromator graphite
_diffrn_radiation_source 'fine-focus sealed tube'
_diffrn_radiation_type MoK\a
_diffrn_radiation_wavelength 0.71073
_diffrn_reflns_av_R_equivalents 0.0492
_diffrn_reflns_av_sigmaI/netI 0.0527
_diffrn_reflns_limit_h_max 28
_diffrn_reflns_limit_h_min -28
_diffrn_reflns_limit_k_max 24
_diffrn_reflns_limit_k_min -19
_diffrn_reflns_limit_l_max 18
_diffrn_reflns_limit_l_min -18
_diffrn_reflns_number 44417
_diffrn_reflns_theta_full 25.00
_diffrn_reflns_theta_max 25.00
_diffrn_reflns_theta_min 2.00
_exptl_absorpt_coefficient_mu 1.327
_exptl_absorpt_correction_T_max 0.8321
_exptl_absorpt_correction_T_min 0.6854
_exptl_absorpt_correction_type empirical
_exptl_absorpt_process_details sadabs
_exptl_crystal_colour dark-red
_exptl_crystal_density_diffrn 1.356
_exptl_crystal_density_method 'not measured'
_exptl_crystal_description block
_exptl_crystal_F_000 3124
_exptl_crystal_size_max 0.3
_exptl_crystal_size_mid 0.2
_exptl_crystal_size_min 0.2
_refine_diff_density_max 1.171
_refine_diff_density_min -0.789
_refine_diff_density_rms 0.117
_refine_ls_extinction_method none
_refine_ls_goodness_of_fit_ref 1.071
_refine_ls_hydrogen_treatment 'riding mode'
_refine_ls_matrix_type full
_refine_ls_number_parameters 888
_refine_ls_number_reflns 13063
_refine_ls_number_restraints 139
_refine_ls_restrained_S_all 1.083
_refine_ls_R_factor_all 0.0854
_refine_ls_R_factor_gt 0.0555
_refine_ls_shift/su_max 0.004
_refine_ls_shift/su_mean 0.000
_refine_ls_structure_factor_coef Fsqd
_refine_ls_weighting_details 'calc w=1/[\s^2^(Fo^2^)+(0.1127P)^2^+0.0000P] where P=(Fo^2^+2Fc^2^)/3'
_refine_ls_weighting_scheme calc
_refine_ls_wR_factor_gt 0.1637
_refine_ls_wR_factor_ref 0.1794
_reflns_number_gt 9188
_reflns_number_total 13063
_reflns_threshold_expression >2sigma(I)
_cod_data_source_file b820131e.txt
_cod_data_source_block 1
_cod_depositor_comments
;
The following automatic conversions were performed:
'_symmetry_cell_setting' value 'Monoclinic' changed to 'monoclinic'
according to '/home/saulius/struct/CIF-dictionaries/cif_core.dic'
dictionary named 'cif_core.dic' version 2.4.1 from 2010-06-29.

Automatic conversion script
Id: cif_fix_enum 1527 2010-12-29 10:47:43Z saulius 
;
_cod_original_sg_symbol_H-M 'P2(1)/c '
_cod_database_code 7000791

loop_
_symmetry_equiv_pos_as_xyz
'x, y, z'
'-x, y+1/2, -z+1/2'
'-x, -y, -z'
'x, -y-1/2, z-1/2'

loop_
_atom_site_label
_atom_site_type_symbol
_atom_site_fract_x
_atom_site_fract_y
_atom_site_fract_z
_atom_site_U_iso_or_equiv
_atom_site_adp_type
_atom_site_occupancy
_atom_site_symmetry_multiplicity
_atom_site_calc_flag
_atom_site_refinement_flags
_atom_site_disorder_assembly
_atom_site_disorder_group
Yb1 Yb 0.710049(8) 0.056953(11) 0.633630(12) 0.04542(7) Uani 1 1 d . . .
O1 O 0.66426(14) 0.14795(17) 0.5816(2) 0.0584(10) Uani 1 1 d . . .
O2 O 0.73463(15) -0.05186(16) 0.6553(2) 0.0555(10) Uani 1 1 d . . .
O3 O 0.57629(15) -0.16875(19) 0.6772(2) 0.0629(10) Uani 1 1 d . . .
O4 O 0.69313(14) 0.06745(17) 0.7753(2) 0.0532(10) Uani 1 1 d . . .
O5 O 0.75562(14) 0.04766(17) 0.5062(2) 0.0532(10) Uani 1 1 d . . .
O6 O 0.89618(13) 0.2022(2) 0.5238(2) 0.0629(11) Uani 1 1 d . . .
N1 N 0.76667(16) 0.1529(2) 0.6586(3) 0.0518(11) Uani 1 1 d . . .
N2 N 0.80578(17) 0.0377(2) 0.6991(3) 0.0537(12) Uani 1 1 d . . .
N3 N 0.82266(18) -0.0259(3) 0.7153(3) 0.0647(13) Uani 1 1 d . . .
H3B H 0.8551 -0.0368 0.7399 0.078 Uiso 1 1 calc R . .
N4 N 0.5533(3) -0.1711(3) 0.3671(3) 0.097(2) Uani 1 1 d . . .
H4B H 0.5688 -0.1747 0.3191 0.117 Uiso 1 1 calc R . .
N5 N 0.5819(2) -0.1380(3) 0.9850(4) 0.0946(18) Uani 1 1 d DU . .
H5B H 0.6022 -0.1463 1.0370 0.114 Uiso 1 1 d R A .
N6 N 0.61872(15) 0.01680(19) 0.6536(2) 0.0426(10) Uani 1 1 d . . .
N7 N 0.65641(15) 0.0077(2) 0.5030(2) 0.0465(10) Uani 1 1 d . . .
N8 N 0.68061(16) 0.0056(2) 0.4266(2) 0.0494(11) Uani 1 1 d . . .
H8B H 0.6634 -0.0077 0.3773 0.059 Uiso 1 1 calc R . .
N9 N 0.77366(18) 0.3699(2) 0.4137(3) 0.0581(12) Uani 1 1 d . . .
H9A H 0.7423 0.3803 0.3849 0.070 Uiso 1 1 calc R . .
N10 N 1.0120(2) 0.0436(3) 0.6784(4) 0.125(2) Uani 1 1 d DU . .
H10B H 1.0140 0.0024 0.7003 0.150 Uiso 1 1 d R B .
C1 C 0.7423(2) 0.2107(3) 0.6378(3) 0.0514(13) Uani 1 1 d . . .
C2 C 0.6861(2) 0.2069(3) 0.5957(3) 0.0541(14) Uani 1 1 d . . .
C3 C 0.6592(3) 0.2647(3) 0.5754(3) 0.0664(17) Uani 1 1 d . . .
H3A H 0.6227 0.2643 0.5485 0.080 Uiso 1 1 calc R . .
C4 C 0.6865(3) 0.3257(3) 0.5952(4) 0.0743(19) Uani 1 1 d . . .
H4A H 0.6671 0.3645 0.5809 0.089 Uiso 1 1 calc R . .
C5 C 0.7392(3) 0.3295(3) 0.6338(4) 0.0731(18) Uani 1 1 d . . .
H5A H 0.7556 0.3703 0.6463 0.088 Uiso 1 1 calc R . .
C6 C 0.7695(2) 0.2715(3) 0.6553(3) 0.0614(15) Uani 1 1 d . . .
C7 C 0.8252(3) 0.2676(3) 0.6960(4) 0.0734(18) Uani 1 1 d . . .
H7A H 0.8457 0.3059 0.7082 0.088 Uiso 1 1 calc R . .
C8 C 0.8484(2) 0.2090(3) 0.7169(4) 0.0680(17) Uani 1 1 d . . .
H8A H 0.8848 0.2071 0.7441 0.082 Uiso 1 1 calc R . .
C9 C 0.8188(2) 0.1512(3) 0.6985(3) 0.0574(15) Uani 1 1 d . . .
C10 C 0.8394(2) 0.0848(3) 0.7191(3) 0.0616(16) Uani 1 1 d . . .
H10A H 0.8754 0.0774 0.7457 0.074 Uiso 1 1 calc R . .
C11 C 0.7825(2) -0.0689(3) 0.6883(4) 0.0615(16) Uani 1 1 d . . .
C12 C 0.7959(2) -0.1393(3) 0.6963(4) 0.0630(16) Uani 1 1 d . . .
C13 C 0.8514(3) -0.1609(4) 0.7034(5) 0.093(2) Uani 1 1 d . . .
H13A H 0.8801 -0.1302 0.7056 0.111 Uiso 1 1 calc R . .
C14 C 0.8640(3) -0.2271(4) 0.7072(7) 0.122(3) Uani 1 1 d . . .
H14A H 0.9009 -0.2412 0.7139 0.146 Uiso 1 1 calc R . .
C15 C 0.8207(3) -0.2726(4) 0.7009(6) 0.116(3) Uani 1 1 d . . .
H15A H 0.8291 -0.3172 0.7006 0.140 Uiso 1 1 calc R . .
C16 C 0.7650(3) -0.2531(3) 0.6949(5) 0.081(2) Uani 1 1 d . . .
H16A H 0.7368 -0.2843 0.6939 0.098 Uiso 1 1 calc R . .
C17 C 0.7522(2) -0.1867(3) 0.6907(4) 0.0607(15) Uani 1 1 d . . .
C18 C 0.6925(2) -0.1714(2) 0.6849(3) 0.0525(14) Uani 1 1 d . . .
C19 C 0.6660(2) -0.1598(3) 0.7606(3) 0.0535(14) Uani 1 1 d . . .
C20 C 0.6952(2) -0.1512(3) 0.8481(3) 0.0607(15) Uani 1 1 d . A .
H20A H 0.7339 -0.1518 0.8547 0.073 Uiso 1 1 calc R . .
C21 C 0.6687(3) -0.1422(3) 0.9201(4) 0.0677(17) Uani 1 1 d . . .
C22 C 0.6093(3) -0.1443(3) 0.9119(4) 0.0717(18) Uani 1 1 d . A .
C23 C 0.5790(3) -0.1535(3) 0.8283(4) 0.0671(16) Uani 1 1 d . . .
H23A H 0.5403 -0.1548 0.8223 0.080 Uiso 1 1 calc R A .
C24 C 0.6078(2) -0.1605(3) 0.7559(3) 0.0567(14) Uani 1 1 d . A .
C25 C 0.6011(2) -0.1724(3) 0.6010(3) 0.0587(15) Uani 1 1 d . . .
C26 C 0.5650(3) -0.1722(3) 0.5237(4) 0.0676(17) Uani 1 1 d . . .
H26A H 0.5267 -0.1714 0.5255 0.081 Uiso 1 1 calc R . .
C27 C 0.5874(3) -0.1734(3) 0.4436(4) 0.0723(18) Uani 1 1 d . . .
C28 C 0.6468(3) -0.1777(3) 0.4412(4) 0.0669(17) Uani 1 1 d . . .
C29 C 0.6807(3) -0.1792(3) 0.5209(4) 0.0633(16) Uani 1 1 d . . .
H29A H 0.7190 -0.1832 0.5196 0.076 Uiso 1 1 calc R . .
C30 C 0.6599(2) -0.1749(3) 0.6036(3) 0.0540(14) Uani 1 1 d . . .
C31 C 0.6711(3) -0.1799(3) 0.3575(4) 0.095(2) Uani 1 1 d . . .
H31A H 0.7109 -0.1827 0.3691 0.142 Uiso 1 1 calc R . .
H31B H 0.6612 -0.1408 0.3242 0.142 Uiso 1 1 calc R . .
H31C H 0.6573 -0.2177 0.3242 0.142 Uiso 1 1 calc R . .
C32 C 0.4957(3) -0.1634(4) 0.3579(5) 0.117(3) Uani 1 1 d . . .
H32A H 0.4879 -0.1169 0.3625 0.141 Uiso 1 1 calc R . .
H32B H 0.4817 -0.1848 0.4080 0.141 Uiso 1 1 calc R . .
C33 C 0.4646(4) -0.1870(5) 0.2806(6) 0.148(4) Uani 1 1 d . . .
H33A H 0.4257 -0.1787 0.2839 0.222 Uiso 1 1 calc R . .
H33B H 0.4705 -0.2334 0.2753 0.222 Uiso 1 1 calc R . .
H33C H 0.4762 -0.1648 0.2300 0.222 Uiso 1 1 calc R . .
C34 C 0.6992(3) -0.1329(4) 1.0100(4) 0.092(2) Uani 1 1 d . A .
H34A H 0.7385 -0.1324 1.0058 0.138 Uiso 1 1 calc R . .
H34B H 0.6903 -0.1682 1.0478 0.138 Uiso 1 1 calc R . .
H34C H 0.6882 -0.0919 1.0342 0.138 Uiso 1 1 calc R . .
C35 C 0.5228(3) -0.1149(5) 0.9946(11) 0.087(5) Uiso 0.386(10) 1 d PDU A 1
H35A H 0.5045 -0.0989 0.9387 0.105 Uiso 0.386(10) 1 calc PR A 1
H35B H 0.5227 -0.0806 1.0388 0.105 Uiso 0.386(10) 1 calc PR A 1
C36 C 0.4943(7) -0.1785(7) 1.0244(13) 0.103(6) Uiso 0.386(10) 1 d PDU A 1
H36A H 0.4557 -0.1697 1.0295 0.154 Uiso 0.386(10) 1 calc PR A 1
H36B H 0.5123 -0.1925 1.0807 0.154 Uiso 0.386(10) 1 calc PR A 1
H36C H 0.4972 -0.2126 0.9815 0.154 Uiso 0.386(10) 1 calc PR A 1
C35' C 0.5196(3) -0.1546(7) 0.9776(5) 0.095(3) Uiso 0.614(10) 1 d PDU A 2
H35C H 0.5112 -0.1926 0.9398 0.114 Uiso 0.614(10) 1 calc PR A 2
H35D H 0.4973 -0.1177 0.9540 0.114 Uiso 0.614(10) 1 calc PR A 2
C36' C 0.5091(5) -0.1696(6) 1.0745(7) 0.102(4) Uiso 0.614(10) 1 d PDU A 2
H36D H 0.4706 -0.1808 1.0763 0.153 Uiso 0.614(10) 1 calc PR A 2
H36E H 0.5181 -0.1315 1.1106 0.153 Uiso 0.614(10) 1 calc PR A 2
H36F H 0.5320 -0.2058 1.0966 0.153 Uiso 0.614(10) 1 calc PR A 2
C37 C 0.6040(2) 0.0216(2) 0.7365(3) 0.0469(13) Uani 1 1 d . . .
C38 C 0.6461(2) 0.0481(2) 0.8008(3) 0.0501(14) Uani 1 1 d . . .
C39 C 0.6322(3) 0.0507(3) 0.8868(4) 0.0614(16) Uani 1 1 d . . .
H39A H 0.6581 0.0662 0.9317 0.074 Uiso 1 1 calc R . .
C40 C 0.5801(3) 0.0304(3) 0.9071(4) 0.0677(17) Uani 1 1 d . . .
H40A H 0.5723 0.0331 0.9655 0.081 Uiso 1 1 calc R . .
C41 C 0.5398(2) 0.0069(3) 0.8450(4) 0.0667(17) Uani 1 1 d . . .
H41A H 0.5052 -0.0054 0.8610 0.080 Uiso 1 1 calc R . .
C42 C 0.5510(2) 0.0014(3) 0.7578(3) 0.0531(14) Uani 1 1 d . . .
C43 C 0.5144(2) -0.0243(3) 0.6875(3) 0.0553(14) Uani 1 1 d . . .
H43A H 0.4789 -0.0377 0.6978 0.066 Uiso 1 1 calc R . .
C44 C 0.5306(2) -0.0296(3) 0.6043(3) 0.0502(13) Uani 1 1 d . . .
H44A H 0.5066 -0.0475 0.5585 0.060 Uiso 1 1 calc R . .
C45 C 0.58388(19) -0.0078(2) 0.5888(3) 0.0467(13) Uani 1 1 d . . .
C46 C 0.6060(2) -0.0116(2) 0.5040(3) 0.0466(13) Uani 1 1 d . . .
H46A H 0.5848 -0.0271 0.4535 0.056 Uiso 1 1 calc R . .
C47 C 0.7335(2) 0.0261(3) 0.4347(3) 0.0483(13) Uani 1 1 d . . .
C48 C 0.7650(2) 0.0225(3) 0.3571(3) 0.0504(13) Uani 1 1 d . . .
C49 C 0.7476(3) -0.0195(3) 0.2862(3) 0.0656(16) Uani 1 1 d . . .
H49A H 0.7154 -0.0446 0.2870 0.079 Uiso 1 1 calc R . .
C50 C 0.7790(3) -0.0235(4) 0.2141(4) 0.0779(19) Uani 1 1 d . . .
H50A H 0.7673 -0.0509 0.1667 0.093 Uiso 1 1 calc R . .
C51 C 0.8254(2) 0.0115(3) 0.2129(4) 0.0663(17) Uani 1 1 d . . .
H51A H 0.8457 0.0088 0.1645 0.080 Uiso 1 1 calc R . .
C52 C 0.8435(2) 0.0517(3) 0.2832(4) 0.0595(16) Uani 1 1 d . . .
H52A H 0.8767 0.0745 0.2827 0.071 Uiso 1 1 calc R . .
C53 C 0.8130(2) 0.0586(2) 0.3540(4) 0.0511(14) Uani 1 1 d . . .
C54 C 0.8359(2) 0.1063(3) 0.4230(3) 0.0522(14) Uani 1 1 d . . .
C55 C 0.8825(2) 0.0893(3) 0.4846(3) 0.0582(15) Uani 1 1 d . . .
C56 C 0.9008(2) 0.0241(3) 0.5024(4) 0.0699(17) Uani 1 1 d . B .
H56A H 0.8833 -0.0095 0.4684 0.084 Uiso 1 1 calc R . .
C57 C 0.9415(2) 0.0080(3) 0.5650(4) 0.078(2) Uani 1 1 d . . .
C58 C 0.9690(3) 0.0579(4) 0.6140(5) 0.086(2) Uani 1 1 d . B .
C59 C 0.9535(2) 0.1238(4) 0.5987(4) 0.081(2) Uani 1 1 d . . .
H59A H 0.9723 0.1572 0.6314 0.098 Uiso 1 1 calc R B .
C60 C 0.9100(2) 0.1387(3) 0.5350(3) 0.0609(16) Uani 1 1 d . B .
C61 C 0.84944(19) 0.2201(3) 0.4722(3) 0.0481(13) Uani 1 1 d . . .
C62 C 0.8355(2) 0.2848(3) 0.4684(3) 0.0530(14) Uani 1 1 d . . .
H62A H 0.8589 0.3154 0.4988 0.064 Uiso 1 1 calc R . .
C63 C 0.7868(2) 0.3059(3) 0.4200(3) 0.0473(13) Uani 1 1 d . . .
C64 C 0.7487(2) 0.2573(3) 0.3788(3) 0.0474(13) Uani 1 1 d . . .
C65 C 0.76544(19) 0.1939(2) 0.3782(3) 0.0445(12) Uani 1 1 d . . .
H65A H 0.7425 0.1635 0.3465 0.053 Uiso 1 1 calc R . .
C66 C 0.8165(2) 0.1715(3) 0.4236(3) 0.0476(12) Uani 1 1 d . . .
C67 C 0.6912(2) 0.2773(3) 0.3375(3) 0.0567(15) Uani 1 1 d . . .
H67A H 0.6717 0.2393 0.3131 0.085 Uiso 1 1 calc R . .
H67B H 0.6946 0.3088 0.2915 0.085 Uiso 1 1 calc R . .
H67C H 0.6709 0.2965 0.3820 0.085 Uiso 1 1 calc R . .
C68 C 0.8082(3) 0.4220(3) 0.4514(4) 0.0730(18) Uani 1 1 d . . .
H68A H 0.8410 0.4248 0.4202 0.088 Uiso 1 1 calc R . .
H68B H 0.8204 0.4113 0.5126 0.088 Uiso 1 1 calc R . .
C69 C 0.7805(3) 0.4872(3) 0.4481(5) 0.093(2) Uani 1 1 d . . .
H69A H 0.8061 0.5196 0.4741 0.140 Uiso 1 1 calc R . .
H69B H 0.7486 0.4853 0.4804 0.140 Uiso 1 1 calc R . .
H69C H 0.7689 0.4987 0.3876 0.140 Uiso 1 1 calc R . .
C70 C 0.9587(3) -0.0624(4) 0.5820(6) 0.103(3) Uani 1 1 d . B .
H70A H 0.9358 -0.0907 0.5427 0.155 Uiso 1 1 calc R . .
H70B H 0.9543 -0.0737 0.6422 0.155 Uiso 1 1 calc R . .
H70C H 0.9970 -0.0678 0.5720 0.155 Uiso 1 1 calc R . .
C71 C 1.0540(4) 0.0972(6) 0.7180(8) 0.125(5) Uiso 0.50 1 d PDU B 1
H71A H 1.0903 0.0792 0.7384 0.150 Uiso 0.50 1 calc PR B 1
H71B H 1.0578 0.1333 0.6774 0.150 Uiso 0.50 1 calc PR B 1
C72 C 1.0201(8) 0.1165(8) 0.7955(9) 0.210(9) Uiso 0.50 1 d PDU B 1
H72A H 1.0294 0.1467 0.8434 0.316 Uiso 0.50 1 d PR B 1
H72B H 1.0201 0.0725 0.8183 0.316 Uiso 0.50 1 d PR B 1
H72C H 0.9838 0.1268 0.7666 0.316 Uiso 0.50 1 d PR B 1
C71' C 1.0454(5) 0.0934(7) 0.7395(8) 0.139(5) Uiso 0.50 1 d PDU B 2
H71C H 1.0642 0.0727 0.7921 0.167 Uiso 0.50 1 calc PR B 2
H71D H 1.0224 0.1294 0.7564 0.167 Uiso 0.50 1 calc PR B 2
C72' C 1.0869(5) 0.1158(7) 0.6742(11) 0.142(6) Uiso 0.50 1 d PDU B 2
H72D H 1.1111 0.1492 0.7016 0.212 Uiso 0.50 1 calc PR B 2
H72E H 1.0666 0.1332 0.6215 0.212 Uiso 0.50 1 calc PR B 2
H72F H 1.1087 0.0789 0.6591 0.212 Uiso 0.50 1 calc PR B 2
N11 N 1.3893(3) 0.4562(2) 1.3048(3) 0.118(2) Uiso 1 1 d DU . .
O12 O 1.3627(5) 0.4079(5) 1.3336(8) 0.149(6) Uiso 0.420(7) 1 d PDU C 1
O11 O 1.3988(5) 0.4537(6) 1.2233(5) 0.101(4) Uiso 0.420(7) 1 d PDU C 1
O13 O 1.3970(6) 0.5072(4) 1.3533(7) 0.128(5) Uiso 0.420(7) 1 d PDU C 1
O11' O 1.3892(4) 0.4830(4) 1.2280(4) 0.096(3) Uiso 0.580(7) 1 d PDU C 2
O12' O 1.3837(6) 0.4935(5) 1.3708(6) 0.156(5) Uiso 0.580(7) 1 d PDU C 2
O13' O 1.3952(4) 0.3948(3) 1.3176(6) 0.108(3) Uiso 0.580(7) 1 d PDU C 2
O15 O 0.9899(8) 0.2832(10) 0.7222(11) 0.198(7) Uiso 0.50 1 d PD D 3
C78 C 0.9803(13) 0.2651(16) 0.8092(14) 0.218(13) Uiso 0.50 1 d PD D 3
O2W O 0.8405(14) -0.3357(17) 0.451(2) 0.189(13) Uiso 0.25 1 d P . .
O3W O 0.9331(15) 0.4995(17) 0.518(2) 0.191(13) Uiso 0.25 1 d P . .
O1W O 1.4223(4) 0.6385(5) 1.0591(7) 0.081(3) Uiso 0.50 1 d PU E 1
C73 C 1.4117(11) 0.6530(15) 1.1162(13) 0.201(10) Uiso 0.50 1 d PDU F 2
O7 O 1.4319(5) 0.6432(6) 1.0350(7) 0.091(3) Uiso 0.50 1 d PDU F 2
O14 O 1.0789(4) 0.4685(5) 0.6706(6) 0.096(3) Uiso 0.50 1 d PDU . .
C77 C 1.1137(11) 0.4376(14) 0.624(2) 0.226(13) Uiso 0.50 1 d PDU . .
O8 O 1.4145(6) 0.6410(8) 1.2563(10) 0.171(6) Uiso 0.50 1 d PDU . .
C74 C 1.3757(7) 0.6059(9) 1.2141(11) 0.115(5) Uiso 0.50 1 d PDU . .
C75 C 0.9464(6) 0.3122(8) 0.8376(9) 0.098(5) Uiso 0.50 1 d PDU G 1
O9 O 0.9631(7) 0.3293(9) 0.7611(10) 0.178(6) Uiso 0.50 1 d PDU G 1
O10 O 0.9693(8) 0.4403(7) 0.6863(12) 0.183(7) Uiso 0.50 1 d PDU H 2
C76 C 0.9698(8) 0.3853(9) 0.7345(12) 0.122(6) Uiso 0.50 1 d PDU H 2

loop_
_atom_site_aniso_label
_atom_site_aniso_U_11
_atom_site_aniso_U_22
_atom_site_aniso_U_33
_atom_site_aniso_U_23
_atom_site_aniso_U_13
_atom_site_aniso_U_12
Yb1 0.04272(13) 0.05043(15) 0.04226(12) -0.00242(9) 0.00090(9) -0.00892(10)
O1 0.056(2) 0.052(2) 0.064(2) 0.0088(17) -0.0132(17) -0.0070(17)
O2 0.0436(19) 0.052(2) 0.069(2) 0.0075(17) -0.0030(17) 0.0006(16)
O3 0.059(2) 0.064(2) 0.066(2) -0.0039(19) 0.0046(17) -0.0022(19)
O4 0.048(2) 0.064(2) 0.0479(18) -0.0080(16) 0.0032(15) -0.0098(17)
O5 0.0467(19) 0.067(2) 0.0450(18) -0.0062(16) 0.0034(15) -0.0090(16)
O6 0.0440(19) 0.080(3) 0.062(2) -0.009(2) -0.0044(16) 0.0093(19)
N1 0.048(2) 0.059(3) 0.047(2) -0.004(2) 0.0014(18) -0.011(2)
N2 0.048(2) 0.061(3) 0.050(2) -0.001(2) -0.0040(19) -0.007(2)
N3 0.042(2) 0.068(3) 0.081(3) 0.005(3) -0.006(2) -0.007(2)
N4 0.139(5) 0.083(4) 0.062(3) -0.017(3) -0.026(3) 0.018(4)
N5 0.114(4) 0.105(4) 0.069(3) 0.015(3) 0.029(3) 0.026(3)
N6 0.042(2) 0.040(2) 0.045(2) 0.0004(18) 0.0014(16) -0.0050(18)
N7 0.042(2) 0.053(3) 0.044(2) -0.0016(18) 0.0028(17) -0.0046(19)
N8 0.047(2) 0.059(3) 0.041(2) -0.0053(19) 0.0035(17) -0.003(2)
N9 0.059(3) 0.054(3) 0.059(2) -0.001(2) -0.006(2) 0.001(2)
N10 0.094(4) 0.143(5) 0.128(5) 0.021(4) -0.028(4) 0.041(4)
C1 0.062(3) 0.052(3) 0.042(2) -0.004(2) 0.013(2) -0.017(3)
C2 0.067(3) 0.054(3) 0.040(2) 0.005(2) 0.005(2) -0.006(3)
C3 0.082(4) 0.064(4) 0.052(3) 0.009(3) 0.002(3) -0.001(3)
C4 0.110(5) 0.055(4) 0.058(3) 0.004(3) 0.012(3) -0.002(4)
C5 0.096(4) 0.065(4) 0.058(3) -0.001(3) 0.010(3) -0.019(4)
C6 0.078(4) 0.059(4) 0.050(3) -0.010(3) 0.019(3) -0.017(3)
C7 0.079(4) 0.076(4) 0.068(3) -0.023(3) 0.022(3) -0.040(3)
C8 0.056(3) 0.084(4) 0.064(3) -0.023(3) 0.009(3) -0.030(3)
C9 0.050(3) 0.078(4) 0.045(3) -0.009(3) 0.009(2) -0.010(3)
C10 0.043(3) 0.083(4) 0.058(3) -0.007(3) 0.000(2) -0.003(3)
C11 0.062(4) 0.067(4) 0.056(3) 0.008(3) 0.008(3) 0.006(3)
C12 0.061(3) 0.058(4) 0.070(3) 0.005(3) 0.009(3) 0.010(3)
C13 0.055(4) 0.093(5) 0.129(6) 0.010(5) 0.006(4) 0.010(4)
C14 0.058(4) 0.098(6) 0.209(10) -0.001(6) 0.009(5) 0.034(4)
C15 0.101(6) 0.065(5) 0.182(9) 0.013(5) 0.013(6) 0.032(4)
C16 0.072(4) 0.066(4) 0.106(5) 0.007(4) 0.009(4) 0.012(3)
C17 0.065(3) 0.052(3) 0.065(3) 0.000(3) 0.011(3) 0.009(3)
C18 0.056(3) 0.033(3) 0.066(3) 0.006(2) -0.002(2) -0.001(2)
C19 0.064(3) 0.042(3) 0.054(3) -0.004(2) 0.006(2) 0.000(3)
C20 0.065(3) 0.056(3) 0.059(3) 0.002(3) -0.001(3) -0.005(3)
C21 0.088(4) 0.056(4) 0.060(3) 0.000(3) 0.011(3) 0.005(3)
C22 0.103(5) 0.055(4) 0.059(3) 0.005(3) 0.017(3) 0.008(3)
C23 0.071(4) 0.058(4) 0.076(4) 0.005(3) 0.024(3) 0.006(3)
C24 0.065(3) 0.046(3) 0.058(3) 0.003(2) 0.003(3) 0.002(3)
C25 0.072(4) 0.044(3) 0.059(3) -0.002(3) 0.003(3) 0.001(3)
C26 0.078(4) 0.050(3) 0.070(3) -0.007(3) -0.012(3) 0.003(3)
C27 0.102(5) 0.043(3) 0.066(3) -0.009(3) -0.017(3) -0.001(3)
C28 0.104(5) 0.041(3) 0.054(3) -0.005(3) 0.004(3) 0.001(3)
C29 0.074(4) 0.054(3) 0.062(3) 0.001(3) 0.012(3) 0.005(3)
C30 0.066(3) 0.045(3) 0.049(3) -0.002(2) 0.001(2) 0.004(3)
C31 0.160(7) 0.065(4) 0.059(4) -0.003(3) 0.016(4) 0.004(4)
C32 0.121(6) 0.117(6) 0.102(5) -0.025(5) -0.042(5) 0.040(5)
C33 0.152(8) 0.150(9) 0.133(7) -0.046(6) -0.029(6) -0.028(7)
C34 0.126(6) 0.092(5) 0.058(3) -0.005(3) 0.004(4) -0.020(4)
C37 0.049(3) 0.041(3) 0.050(3) -0.001(2) 0.007(2) 0.000(2)
C38 0.054(3) 0.053(3) 0.043(2) 0.000(2) 0.002(2) 0.003(2)
C39 0.066(4) 0.065(4) 0.053(3) -0.004(3) 0.005(3) 0.001(3)
C40 0.076(4) 0.082(4) 0.048(3) 0.001(3) 0.016(3) 0.008(3)
C41 0.065(3) 0.077(4) 0.061(3) 0.003(3) 0.022(3) 0.000(3)
C42 0.056(3) 0.048(3) 0.056(3) 0.001(2) 0.014(2) 0.001(3)
C43 0.035(3) 0.060(3) 0.071(3) -0.001(3) 0.009(2) -0.004(3)
C44 0.043(3) 0.051(3) 0.055(3) 0.000(2) -0.001(2) -0.002(2)
C45 0.042(3) 0.047(3) 0.049(3) -0.001(2) -0.001(2) -0.004(2)
C46 0.053(3) 0.040(3) 0.046(2) -0.007(2) 0.002(2) -0.007(2)
C47 0.056(3) 0.040(3) 0.047(3) 0.001(2) 0.001(2) -0.006(2)
C48 0.049(3) 0.056(3) 0.046(2) 0.004(2) 0.005(2) 0.007(3)
C49 0.077(4) 0.064(4) 0.056(3) -0.009(3) 0.010(3) -0.003(3)
C50 0.096(5) 0.084(4) 0.054(3) -0.018(3) 0.009(3) 0.017(4)
C51 0.066(3) 0.071(4) 0.065(3) 0.005(3) 0.017(3) 0.021(3)
C52 0.053(3) 0.067(4) 0.060(3) 0.008(3) 0.017(2) 0.014(3)
C53 0.049(3) 0.050(3) 0.054(3) 0.009(2) 0.007(2) 0.011(2)
C54 0.042(3) 0.068(4) 0.048(3) 0.011(2) 0.012(2) 0.003(3)
C55 0.044(3) 0.070(4) 0.062(3) 0.016(3) 0.011(2) 0.010(3)
C56 0.056(3) 0.072(4) 0.084(4) 0.024(3) 0.019(3) 0.011(3)
C57 0.053(3) 0.088(5) 0.094(4) 0.029(4) 0.017(3) 0.023(3)
C58 0.065(4) 0.122(6) 0.071(4) 0.028(4) 0.001(3) 0.040(4)
C59 0.058(3) 0.110(6) 0.072(4) -0.010(4) -0.011(3) 0.020(4)
C60 0.041(3) 0.084(4) 0.058(3) 0.006(3) 0.004(2) 0.015(3)
C61 0.037(2) 0.065(3) 0.041(2) 0.003(2) 0.0006(19) 0.001(2)
C62 0.046(3) 0.062(3) 0.051(3) -0.012(3) 0.001(2) -0.003(3)
C63 0.049(3) 0.057(3) 0.036(2) -0.002(2) 0.005(2) 0.005(2)
C64 0.046(3) 0.060(3) 0.036(2) 0.003(2) 0.004(2) 0.001(2)
C65 0.041(2) 0.051(3) 0.041(2) 0.000(2) 0.0002(19) 0.000(2)
C66 0.049(3) 0.053(3) 0.043(2) 0.008(2) 0.012(2) 0.006(2)
C67 0.051(3) 0.060(3) 0.057(3) -0.002(3) -0.006(2) 0.006(3)
C68 0.079(4) 0.071(4) 0.067(4) -0.004(3) -0.001(3) -0.007(3)
C69 0.111(5) 0.056(4) 0.107(5) -0.009(4) -0.010(4) -0.005(4)
C70 0.076(5) 0.108(6) 0.128(6) 0.050(5) 0.025(4) 0.033(4)

loop_
_atom_type_symbol
_atom_type_description
_atom_type_scat_dispersion_real
_atom_type_scat_dispersion_imag
_atom_type_scat_source
C C 0.0033 0.0016 'International Tables Vol C Tables 4.2.6.8 and 6.1.1.4'
H H 0.0000 0.0000 'International Tables Vol C Tables 4.2.6.8 and 6.1.1.4'
N N 0.0061 0.0033 'International Tables Vol C Tables 4.2.6.8 and 6.1.1.4'
O O 0.0106 0.0060 'International Tables Vol C Tables 4.2.6.8 and 6.1.1.4'
Yb Yb -0.3850 5.5486 'International Tables Vol C Tables 4.2.6.8 and 6.1.1.4'

loop_
_geom_angle_atom_site_label_1
_geom_angle_atom_site_label_2
_geom_angle_atom_site_label_3
_geom_angle
_geom_angle_site_symmetry_1
_geom_angle_site_symmetry_3
_geom_angle_publ_flag
O4 Yb1 O1 97.14(13) . . ?
O4 Yb1 O2 91.44(13) . . ?
O1 Yb1 O2 161.25(12) . . ?
O4 Yb1 O5 162.51(12) . . ?
O1 Yb1 O5 91.91(13) . . ?
O2 Yb1 O5 84.47(13) . . ?
O4 Yb1 N1 86.06(13) . . ?
O1 Yb1 N1 68.66(13) . . ?
O2 Yb1 N1 128.82(13) . . ?
O5 Yb1 N1 83.34(13) . . ?
O4 Yb1 N6 69.18(12) . . ?
O1 Yb1 N6 84.33(13) . . ?
O2 Yb1 N6 83.20(13) . . ?
O5 Yb1 N6 126.86(12) . . ?
N1 Yb1 N6 140.81(14) . . ?
O4 Yb1 N2 83.62(13) . . ?
O1 Yb1 N2 132.81(14) . . ?
O2 Yb1 N2 64.60(14) . . ?
O5 Yb1 N2 79.26(13) . . ?
N1 Yb1 N2 64.32(15) . . ?
N6 Yb1 N2 137.25(14) . . ?
O4 Yb1 N7 132.61(12) . . ?
O1 Yb1 N7 81.74(12) . . ?
O2 Yb1 N7 80.19(13) . . ?
O5 Yb1 N7 63.46(12) . . ?
N1 Yb1 N7 134.59(13) . . ?
N6 Yb1 N7 63.54(12) . . ?
N2 Yb1 N7 130.79(14) . . ?
O4 Yb1 C38 20.94(12) . . ?
O1 Yb1 C38 93.73(13) . . ?
O2 Yb1 C38 88.34(13) . . ?
O5 Yb1 C38 171.93(13) . . ?
N1 Yb1 C38 104.10(13) . . ?
N6 Yb1 C38 48.24(13) . . ?
N2 Yb1 C38 100.95(14) . . ?
N7 Yb1 C38 111.69(13) . . ?
O4 Yb1 C2 91.98(13) . . ?
O1 Yb1 C2 21.02(12) . . ?
O2 Yb1 C2 174.93(14) . . ?
O5 Yb1 C2 91.16(13) . . ?
N1 Yb1 C2 47.79(14) . . ?
N6 Yb1 C2 101.52(13) . . ?
N2 Yb1 C2 112.10(14) . . ?
N7 Yb1 C2 100.17(13) . . ?
C38 Yb1 C2 96.18(13) . . ?
O4 Yb1 C11 88.79(14) . . ?
O1 Yb1 C11 173.45(14) . . ?
O2 Yb1 C11 19.67(14) . . ?
O5 Yb1 C11 81.64(14) . . ?
N1 Yb1 C11 109.18(15) . . ?
N6 Yb1 C11 100.44(14) . . ?
N2 Yb1 C11 44.93(15) . . ?
N7 Yb1 C11 96.31(14) . . ?
C38 Yb1 C11 92.79(14) . . ?
C2 Yb1 C11 156.77(15) . . ?
O4 Yb1 C47 174.14(13) . . ?
O1 Yb1 C47 87.74(13) . . ?
O2 Yb1 C47 82.96(13) . . ?
O5 Yb1 C47 18.71(12) . . ?
N1 Yb1 C47 98.78(13) . . ?
N6 Yb1 C47 108.27(12) . . ?
N2 Yb1 C47 95.46(13) . . ?
N7 Yb1 C47 44.77(13) . . ?
C38 Yb1 C47 155.97(13) . . ?
C2 Yb1 C47 93.72(13) . . ?
C11 Yb1 C47 86.50(14) . . ?
C2 O1 Yb1 121.1(3) . . ?
C11 O2 Yb1 122.2(3) . . ?
C24 O3 C25 120.0(4) . . ?
C38 O4 Yb1 120.9(3) . . ?
C47 O5 Yb1 124.0(3) . . ?
C60 O6 C61 120.9(4) . . ?
C9 N1 C1 119.8(5) . . ?
C9 N1 Yb1 123.1(4) . . ?
C1 N1 Yb1 116.8(3) . . ?
C10 N2 N3 119.9(4) . . ?
C10 N2 Yb1 121.8(4) . . ?
N3 N2 Yb1 118.3(3) . . ?
C11 N3 N2 111.7(4) . . ?
C11 N3 H3B 124.1 . . ?
N2 N3 H3B 124.1 . . ?
C27 N4 C32 126.9(6) . . ?
C27 N4 H4B 116.6 . . ?
C32 N4 H4B 116.6 . . ?
C22 N5 C35 130.7(8) . . ?
C22 N5 C35' 118.8(6) . . ?
C35 N5 C35' 32.2(6) . . ?
C22 N5 H5B 115.5 . . ?
C35 N5 H5B 113.6 . . ?
C35' N5 H5B 117.4 . . ?
C45 N6 C37 120.8(4) . . ?
C45 N6 Yb1 123.5(3) . . ?
C37 N6 Yb1 115.7(3) . . ?
C46 N7 N8 120.0(4) . . ?
C46 N7 Yb1 122.1(3) . . ?
N8 N7 Yb1 117.7(3) . . ?
C47 N8 N7 114.2(4) . . ?
C47 N8 H8B 122.9 . . ?
N7 N8 H8B 122.9 . . ?
C63 N9 C68 124.6(4) . . ?
C63 N9 H9A 117.7 . . ?
C68 N9 H9A 117.7 . . ?
C58 N10 C71' 126.4(8) . . ?
C58 N10 C71 122.2(7) . . ?
C71' N10 C71 15.3(7) . . ?
C58 N10 H10B 117.7 . . ?
C71' N10 H10B 112.6 . . ?
C71 N10 H10B 120.0 . . ?
N1 C1 C6 122.7(5) . . ?
N1 C1 C2 115.3(4) . . ?
C6 C1 C2 122.0(5) . . ?
O1 C2 C3 125.1(5) . . ?
O1 C2 C1 117.6(5) . . ?
C3 C2 C1 117.3(5) . . ?
O1 C2 Yb1 37.8(2) . . ?
C3 C2 Yb1 162.1(4) . . ?
C1 C2 Yb1 79.9(3) . . ?
C2 C3 C4 120.4(5) . . ?
C2 C3 H3A 119.8 . . ?
C4 C3 H3A 119.8 . . ?
C5 C4 C3 122.5(6) . . ?
C5 C4 H4A 118.7 . . ?
C3 C4 H4A 118.7 . . ?
C4 C5 C6 119.8(6) . . ?
C4 C5 H5A 120.1 . . ?
C6 C5 H5A 120.1 . . ?
C5 C6 C1 118.0(5) . . ?
C5 C6 C7 126.3(5) . . ?
C1 C6 C7 115.7(5) . . ?
C8 C7 C6 120.3(5) . . ?
C8 C7 H7A 119.9 . . ?
C6 C7 H7A 119.9 . . ?
C7 C8 C9 120.8(5) . . ?
C7 C8 H8A 119.6 . . ?
C9 C8 H8A 119.6 . . ?
N1 C9 C8 120.6(5) . . ?
N1 C9 C10 113.7(5) . . ?
C8 C9 C10 125.7(5) . . ?
N2 C10 C9 116.8(5) . . ?
N2 C10 H10A 121.6 . . ?
C9 C10 H10A 121.6 . . ?
O2 C11 N3 123.1(5) . . ?
O2 C11 C12 119.1(5) . . ?
N3 C11 C12 117.8(5) . . ?
O2 C11 Yb1 38.1(2) . . ?
N3 C11 Yb1 85.0(3) . . ?
C12 C11 Yb1 157.1(4) . . ?
C13 C12 C17 119.2(6) . . ?
C13 C12 C11 120.7(6) . . ?
C17 C12 C11 120.0(5) . . ?
C14 C13 C12 120.8(7) . . ?
C14 C13 H13A 119.6 . . ?
C12 C13 H13A 119.6 . . ?
C13 C14 C15 118.9(7) . . ?
C13 C14 H14A 120.5 . . ?
C15 C14 H14A 120.5 . . ?
C14 C15 C16 121.9(7) . . ?
C14 C15 H15A 119.1 . . ?
C16 C15 H15A 119.1 . . ?
C17 C16 C15 119.2(7) . . ?
C17 C16 H16A 120.4 . . ?
C15 C16 H16A 120.4 . . ?
C16 C17 C12 119.8(5) . . ?
C16 C17 C18 115.0(5) . . ?
C12 C17 C18 125.1(5) . . ?
C30 C18 C19 118.2(5) . . ?
C30 C18 C17 119.9(5) . . ?
C19 C18 C17 121.5(5) . . ?
C18 C19 C24 120.3(5) . . ?
C18 C19 C20 123.8(5) . . ?
C24 C19 C20 115.7(5) . . ?
C21 C20 C19 122.5(5) . . ?
C21 C20 H20A 118.7 . . ?
C19 C20 H20A 118.7 . . ?
C20 C21 C22 119.5(5) . . ?
C20 C21 C34 122.2(6) . . ?
C22 C21 C34 118.3(6) . . ?
N5 C22 C23 119.8(6) . . ?
N5 C22 C21 120.1(5) . . ?
C23 C22 C21 120.1(6) . . ?
C24 C23 C22 118.6(6) . . ?
C24 C23 H23A 120.7 . . ?
C22 C23 H23A 120.7 . . ?
O3 C24 C23 115.8(5) . . ?
O3 C24 C19 120.6(5) . . ?
C23 C24 C19 123.6(5) . . ?
O3 C25 C26 115.3(5) . . ?
O3 C25 C30 120.8(4) . . ?
C26 C25 C30 124.0(5) . . ?
C25 C26 C27 118.4(6) . . ?
C25 C26 H26A 120.8 . . ?
C27 C26 H26A 120.8 . . ?
N4 C27 C26 119.7(6) . . ?
N4 C27 C28 119.7(6) . . ?
C26 C27 C28 120.6(5) . . ?
C29 C28 C27 118.3(5) . . ?
C29 C28 C31 120.3(6) . . ?
C27 C28 C31 121.4(6) . . ?
C28 C29 C30 122.9(6) . . ?
C28 C29 H29A 118.5 . . ?
C30 C29 H29A 118.5 . . ?
C18 C30 C29 124.9(5) . . ?
C18 C30 C25 119.4(5) . . ?
C29 C30 C25 115.8(5) . . ?
C28 C31 H31A 109.5 . . ?
C28 C31 H31B 109.5 . . ?
H31A C31 H31B 109.5 . . ?
C28 C31 H31C 109.5 . . ?
H31A C31 H31C 109.5 . . ?
H31B C31 H31C 109.5 . . ?
N4 C32 C33 118.9(8) . . ?
N4 C32 H32A 107.6 . . ?
C33 C32 H32A 107.6 . . ?
N4 C32 H32B 107.6 . . ?
C33 C32 H32B 107.6 . . ?
H32A C32 H32B 107.0 . . ?
C32 C33 H33A 109.5 . . ?
C32 C33 H33B 109.5 . . ?
H33A C33 H33B 109.5 . . ?
C32 C33 H33C 109.5 . . ?
H33A C33 H33C 109.5 . . ?
H33B C33 H33C 109.5 . . ?
C21 C34 H34A 109.5 . . ?
C21 C34 H34B 109.5 . . ?
H34A C34 H34B 109.5 . . ?
C21 C34 H34C 109.5 . . ?
H34A C34 H34C 109.5 . . ?
H34B C34 H34C 109.5 . . ?
N5 C35 C36 102.8(9) . . ?
N5 C35 H35A 111.2 . . ?
C36 C35 H35A 111.2 . . ?
N5 C35 H35B 111.2 . . ?
C36 C35 H35B 111.2 . . ?
H35A C35 H35B 109.1 . . ?
C35 C36 H36A 109.5 . . ?
C35 C36 H36B 109.5 . . ?
H36A C36 H36B 109.5 . . ?
C35 C36 H36C 109.5 . . ?
H36A C36 H36C 109.5 . . ?
H36B C36 H36C 109.5 . . ?
N5 C35' C36' 103.6(7) . . ?
N5 C35' H35C 111.0 . . ?
C36' C35' H35C 111.0 . . ?
N5 C35' H35D 111.0 . . ?
C36' C35' H35D 111.0 . . ?
H35C C35' H35D 109.0 . . ?
C35' C36' H36D 109.5 . . ?
C35' C36' H36E 109.5 . . ?
H36D C36' H36E 109.5 . . ?
C35' C36' H36F 109.5 . . ?
H36D C36' H36F 109.5 . . ?
H36E C36' H36F 109.5 . . ?
N6 C37 C42 122.0(4) . . ?
N6 C37 C38 114.9(4) . . ?
C42 C37 C38 123.0(4) . . ?
O4 C38 C39 125.5(5) . . ?
O4 C38 C37 119.2(4) . . ?
C39 C38 C37 115.3(5) . . ?
O4 C38 Yb1 38.1(2) . . ?
C39 C38 Yb1 163.6(4) . . ?
C37 C38 Yb1 81.1(3) . . ?
C38 C39 C40 121.2(5) . . ?
C38 C39 H39A 119.4 . . ?
C40 C39 H39A 119.4 . . ?
C41 C40 C39 122.9(5) . . ?
C41 C40 H40A 118.5 . . ?
C39 C40 H40A 118.5 . . ?
C40 C41 C42 119.3(5) . . ?
C40 C41 H41A 120.4 . . ?
C42 C41 H41A 120.4 . . ?
C41 C42 C43 125.5(5) . . ?
C41 C42 C37 118.2(5) . . ?
C43 C42 C37 116.3(5) . . ?
C44 C43 C42 120.6(5) . . ?
C44 C43 H43A 119.7 . . ?
C42 C43 H43A 119.7 . . ?
C43 C44 C45 119.4(5) . . ?
C43 C44 H44A 120.3 . . ?
C45 C44 H44A 120.3 . . ?
N6 C45 C44 120.9(4) . . ?
N6 C45 C46 114.6(4) . . ?
C44 C45 C46 124.5(4) . . ?
N7 C46 C45 116.0(4) . . ?
N7 C46 H46A 122.0 . . ?
C45 C46 H46A 122.0 . . ?
O5 C47 N8 120.5(5) . . ?
O5 C47 C48 120.6(5) . . ?
N8 C47 C48 118.9(4) . . ?
O5 C47 Yb1 37.3(2) . . ?
N8 C47 Yb1 83.2(3) . . ?
C48 C47 Yb1 157.9(3) . . ?
C53 C48 C49 118.7(5) . . ?
C53 C48 C47 120.7(5) . . ?
C49 C48 C47 120.5(5) . . ?
C50 C49 C48 119.5(6) . . ?
C50 C49 H49A 120.2 . . ?
C48 C49 H49A 120.2 . . ?
C51 C50 C49 120.7(6) . . ?
C51 C50 H50A 119.7 . . ?
C49 C50 H50A 119.7 . . ?
C50 C51 C52 120.2(6) . . ?
C50 C51 H51A 119.9 . . ?
C52 C51 H51A 119.9 . . ?
C51 C52 C53 121.0(6) . . ?
C51 C52 H52A 119.5 . . ?
C53 C52 H52A 119.5 . . ?
C48 C53 C52 119.8(5) . . ?
C48 C53 C54 124.9(5) . . ?
C52 C53 C54 115.3(5) . . ?
C66 C54 C55 117.7(5) . . ?
C66 C54 C53 121.4(4) . . ?
C55 C54 C53 120.6(5) . . ?
C60 C55 C56 116.9(5) . . ?
C60 C55 C54 118.9(5) . . ?
C56 C55 C54 124.1(5) . . ?
C57 C56 C55 123.9(6) . . ?
C57 C56 H56A 118.1 . . ?
C55 C56 H56A 118.1 . . ?
C56 C57 C58 118.5(6) . . ?
C56 C57 C70 121.7(7) . . ?
C58 C57 C70 119.8(6) . . ?
N10 C58 C57 120.5(6) . . ?
N10 C58 C59 119.1(7) . . ?
C57 C58 C59 120.4(6) . . ?
C60 C59 C58 119.6(6) . . ?
C60 C59 H59A 120.2 . . ?
C58 C59 H59A 120.2 . . ?
O6 C60 C59 117.4(6) . . ?
O6 C60 C55 122.0(4) . . ?
C59 C60 C55 120.6(6) . . ?
O6 C61 C62 118.2(4) . . ?
O6 C61 C66 119.9(5) . . ?
C62 C61 C66 121.9(4) . . ?
C61 C62 C63 121.0(5) . . ?
C61 C62 H62A 119.5 . . ?
C63 C62 H62A 119.5 . . ?
N9 C63 C62 121.3(5) . . ?
N9 C63 C64 119.9(4) . . ?
C62 C63 C64 118.8(5) . . ?
C65 C64 C63 118.6(4) . . ?
C65 C64 C67 121.0(4) . . ?
C63 C64 C67 120.4(5) . . ?
C64 C65 C66 123.1(4) . . ?
C64 C65 H65A 118.4 . . ?
C66 C65 H65A 118.4 . . ?
C54 C66 C65 124.8(4) . . ?
C54 C66 C61 119.3(4) . . ?
C65 C66 C61 115.9(4) . . ?
C64 C67 H67A 109.5 . . ?
C64 C67 H67B 109.5 . . ?
H67A C67 H67B 109.5 . . ?
C64 C67 H67C 109.5 . . ?
H67A C67 H67C 109.5 . . ?
H67B C67 H67C 109.5 . . ?
N9 C68 C69 114.1(5) . . ?
N9 C68 H68A 108.7 . . ?
C69 C68 H68A 108.7 . . ?
N9 C68 H68B 108.7 . . ?
C69 C68 H68B 108.7 . . ?
H68A C68 H68B 107.6 . . ?
C68 C69 H69A 109.5 . . ?
C68 C69 H69B 109.5 . . ?
H69A C69 H69B 109.5 . . ?
C68 C69 H69C 109.5 . . ?
H69A C69 H69C 109.5 . . ?
H69B C69 H69C 109.5 . . ?
C57 C70 H70A 109.5 . . ?
C57 C70 H70B 109.5 . . ?
H70A C70 H70B 109.5 . . ?
C57 C70 H70C 109.5 . . ?
H70A C70 H70C 109.5 . . ?
H70B C70 H70C 109.5 . . ?
C72 C71 N10 95.3(7) . . ?
C72 C71 H71A 112.7 . . ?
N10 C71 H71A 112.7 . . ?
C72 C71 H71B 112.7 . . ?
N10 C71 H71B 112.7 . . ?
H71A C71 H71B 110.2 . . ?
C71 C72 H72A 129.4 . . ?
C71 C72 H72B 93.4 . . ?
H72A C72 H72B 109.5 . . ?
C71 C72 H72C 103.8 . . ?
H72A C72 H72C 109.5 . . ?
H72B C72 H72C 109.5 . . ?
N10 C71' C72' 98.0(7) . . ?
N10 C71' H72B 93.6 . . ?
C72' C71' H72B 164.3 . . ?
N10 C71' H71C 112.2 . . ?
C72' C71' H71C 112.2 . . ?
H72B C71' H71C 53.2 . . ?
N10 C71' H71D 112.2 . . ?
C72' C71' H71D 112.2 . . ?
H72B C71' H71D 72.6 . . ?
H71C C71' H71D 109.8 . . ?
C71' C72' H72D 109.5 . . ?
C71' C72' H72E 109.5 . . ?
H72D C72' H72E 109.5 . . ?
C71' C72' H72F 109.5 . . ?
H72D C72' H72F 109.5 . . ?
H72E C72' H72F 109.5 . . ?
O13' N11 O13 134.9(8) . . ?
O13' N11 O12' 118.9(6) . . ?
O13 N11 O12' 23.5(9) . . ?
O13' N11 O12 40.7(7) . . ?
O13 N11 O12 118.4(8) . . ?
O12' N11 O12 95.0(9) . . ?
O13' N11 O11 94.6(7) . . ?
O13 N11 O11 124.0(7) . . ?
O12' N11 O11 145.8(8) . . ?
O12 N11 O11 116.7(7) . . ?
O13' N11 O11' 123.0(6) . . ?
O13 N11 O11' 99.5(7) . . ?
O12' N11 O11' 118.1(6) . . ?
O12 N11 O11' 133.2(8) . . ?
O11 N11 O11' 29.1(6) . . ?

loop_
_geom_bond_atom_site_label_1
_geom_bond_atom_site_label_2
_geom_bond_distance
_geom_bond_site_symmetry_2
_geom_bond_publ_flag
Yb1 O4 2.246(3) . ?
Yb1 O1 2.255(3) . ?
Yb1 O2 2.306(3) . ?
Yb1 O5 2.339(3) . ?
Yb1 N1 2.389(4) . ?
Yb1 N6 2.404(4) . ?
Yb1 N2 2.447(4) . ?
Yb1 N7 2.462(4) . ?
Yb1 C38 3.121(5) . ?
Yb1 C2 3.146(5) . ?
Yb1 C11 3.161(6) . ?
Yb1 C47 3.200(5) . ?
O1 C2 1.318(6) . ?
O2 C11 1.258(7) . ?
O3 C24 1.356(6) . ?
O3 C25 1.363(7) . ?
O4 C38 1.300(6) . ?
O5 C47 1.238(6) . ?
O6 C60 1.341(7) . ?
O6 C61 1.353(5) . ?
N1 C9 1.338(6) . ?
N1 C1 1.339(7) . ?
N2 C10 1.272(7) . ?
N2 N3 1.371(6) . ?
N3 C11 1.338(7) . ?
N3 H3B 0.8600 . ?
N4 C27 1.350(7) . ?
N4 C32 1.394(9) . ?
N4 H4B 0.8600 . ?
N5 C22 1.361(8) . ?
N5 C35 1.525(8) . ?
N5 C35' 1.533(8) . ?
N5 H5B 0.9001 . ?
N6 C45 1.323(6) . ?
N6 C37 1.349(6) . ?
N7 C46 1.283(6) . ?
N7 N8 1.357(5) . ?
N8 C47 1.338(6) . ?
N8 H8B 0.8600 . ?
N9 C63 1.340(6) . ?
N9 C68 1.429(7) . ?
N9 H9A 0.8600 . ?
N10 C58 1.378(8) . ?
N10 C71' 1.543(9) . ?
N10 C71 1.565(9) . ?
N10 H10B 0.9001 . ?
C1 C6 1.411(7) . ?
C1 C2 1.438(7) . ?
C2 C3 1.364(8) . ?
C3 C4 1.421(8) . ?
C3 H3A 0.9300 . ?
C4 C5 1.345(9) . ?
C4 H4A 0.9300 . ?
C5 C6 1.409(8) . ?
C5 H5A 0.9300 . ?
C6 C7 1.420(8) . ?
C7 C8 1.340(8) . ?
C7 H7A 0.9300 . ?
C8 C9 1.389(8) . ?
C8 H8A 0.9300 . ?
C9 C10 1.461(8) . ?
C10 H10A 0.9300 . ?
C11 C12 1.470(8) . ?
C12 C13 1.405(8) . ?
C12 C17 1.425(8) . ?
C13 C14 1.381(10) . ?
C13 H13A 0.9300 . ?
C14 C15 1.392(11) . ?
C14 H14A 0.9300 . ?
C15 C16 1.398(9) . ?
C15 H15A 0.9300 . ?
C16 C17 1.384(8) . ?
C16 H16A 0.9300 . ?
C17 C18 1.470(7) . ?
C18 C30 1.393(7) . ?
C18 C19 1.398(7) . ?
C19 C24 1.401(7) . ?
C19 C20 1.448(7) . ?
C20 C21 1.340(8) . ?
C20 H20A 0.9300 . ?
C21 C22 1.427(9) . ?
C21 C34 1.493(8) . ?
C22 C23 1.409(8) . ?
C23 C24 1.372(8) . ?
C23 H23A 0.9300 . ?
C25 C26 1.384(7) . ?
C25 C30 1.418(8) . ?
C26 C27 1.387(9) . ?
C26 H26A 0.9300 . ?
C27 C28 1.442(9) . ?
C28 C29 1.387(8) . ?
C28 C31 1.459(9) . ?
C29 C30 1.408(8) . ?
C29 H29A 0.9300 . ?
C31 H31A 0.9600 . ?
C31 H31B 0.9600 . ?
C31 H31C 0.9600 . ?
C32 C33 1.408(10) . ?
C32 H32A 0.9700 . ?
C32 H32B 0.9700 . ?
C33 H33A 0.9600 . ?
C33 H33B 0.9600 . ?
C33 H33C 0.9600 . ?
C34 H34A 0.9600 . ?
C34 H34B 0.9600 . ?
C34 H34C 0.9600 . ?
C35 C36 1.556(11) . ?
C35 H35A 0.9700 . ?
C35 H35B 0.9700 . ?
C36 H36A 0.9600 . ?
C36 H36B 0.9600 . ?
C36 H36C 0.9600 . ?
C35' C36' 1.554(10) . ?
C35' H35C 0.9700 . ?
C35' H35D 0.9700 . ?
C36' H36D 0.9600 . ?
C36' H36E 0.9600 . ?
C36' H36F 0.9600 . ?
C37 C42 1.415(7) . ?
C37 C38 1.438(7) . ?
C38 C39 1.386(8) . ?
C39 C40 1.392(8) . ?
C39 H39A 0.9300 . ?
C40 C41 1.367(8) . ?
C40 H40A 0.9300 . ?
C41 C42 1.387(7) . ?
C41 H41A 0.9300 . ?
C42 C43 1.411(7) . ?
C43 C44 1.369(7) . ?
C43 H43A 0.9300 . ?
C44 C45 1.407(7) . ?
C44 H44A 0.9300 . ?
C45 C46 1.449(7) . ?
C46 H46A 0.9300 . ?
C47 C48 1.474(7) . ?
C48 C53 1.377(8) . ?
C48 C49 1.404(7) . ?
C49 C50 1.403(8) . ?
C49 H49A 0.9300 . ?
C50 C51 1.329(9) . ?
C50 H50A 0.9300 . ?
C51 C52 1.378(8) . ?
C51 H51A 0.9300 . ?
C52 C53 1.378(8) . ?
C52 H52A 0.9300 . ?
C53 C54 1.491(7) . ?
C54 C66 1.407(7) . ?
C54 C55 1.426(7) . ?
C55 C60 1.389(8) . ?
C55 C56 1.415(9) . ?
C56 C57 1.333(8) . ?
C56 H56A 0.9300 . ?
C57 C58 1.386(10) . ?
C57 C70 1.506(9) . ?
C58 C59 1.405(9) . ?
C59 C60 1.382(7) . ?
C59 H59A 0.9300 . ?
C61 C62 1.358(7) . ?
C61 C66 1.424(7) . ?
C62 C63 1.386(6) . ?
C62 H62A 0.9300 . ?
C63 C64 1.445(7) . ?
C64 C65 1.351(7) . ?
C64 C67 1.517(6) . ?
C65 C66 1.421(6) . ?
C65 H65A 0.9300 . ?
C67 H67A 0.9600 . ?
C67 H67B 0.9600 . ?
C67 H67C 0.9600 . ?
C68 C69 1.483(9) . ?
C68 H68A 0.9700 . ?
C68 H68B 0.9700 . ?
C69 H69A 0.9600 . ?
C69 H69B 0.9600 . ?
C69 H69C 0.9600 . ?
C70 H70A 0.9600 . ?
C70 H70B 0.9600 . ?
C70 H70C 0.9600 . ?
C71 C72 1.559(11) . ?
C71 H71A 0.9700 . ?
C71 H71B 0.9700 . ?
C72 H72A 0.9601 . ?
C72 H72B 0.9601 . ?
C72 H72C 0.9600 . ?
C71' C72' 1.555(11) . ?
C71' H72B 1.4671 . ?
C71' H71C 0.9700 . ?
C71' H71D 0.9700 . ?
C72' H72D 0.9600 . ?
C72' H72E 0.9600 . ?
C72' H72F 0.9600 . ?
N11 O13' 1.269(6) . ?
N11 O13 1.275(7) . ?
N11 O12' 1.276(7) . ?
N11 O12 1.277(7) . ?
N11 O11 1.286(7) . ?
N11 O11' 1.289(6) . ?
O15 C78 1.417(17) . ?
C73 O7 1.392(17) . ?
O14 C77 1.318(18) . ?
O8 C74 1.293(15) . ?
C75 O9 1.318(15) . ?
O10 C76 1.338(15) . ?
